data_4063829
loop_
_publ_author_name
'H\"ubner, Ralph'
'Weber, Sebastian'
'Strobel, Sabine'
'Sarkar, Biprajit'
'Z\'ali\<s, Stanislav'
'Kaim, Wolfgang'

_publ_section_title
;
 Reversible Intramolecular Single-Electron Oxidative Addition Involving a
 Hemilabile Noninnocent Ligand
;
_journal_issue 6
_journal_name_full Organometallics
_journal_page_first 1414
_journal_paper_doi 10.1021/om100969q
_journal_volume 30
_journal_year 2011
_chemical_formula_moiety 'C31 H42 Ir N O S'
_chemical_formula_sum 'C31 H42 Ir N O S'
_chemical_formula_weight 668.92
_chemical_name_systematic
; 
 ? 
;
_space_group_IT_number 14
_symmetry_cell_setting monoclinic
_symmetry_space_group_name_Hall '-P 2ybc'
_symmetry_space_group_name_H-M 'P 1 21/c 1'
_atom_sites_solution_hydrogens geom
_atom_sites_solution_primary direct
_atom_sites_solution_secondary difmap
_audit_creation_method SHELXL-97
_cell_angle_alpha 90.00
_cell_angle_beta 113.0960(10)
_cell_angle_gamma 90.00
_cell_formula_units_Z 4
_cell_length_a 10.7134(1)
_cell_length_b 22.2774(3)
_cell_length_c 13.2353(2)
_cell_measurement_reflns_used 7398
_cell_measurement_temperature 100(2)
_cell_measurement_theta_max 28.28
_cell_measurement_theta_min 0.41
_cell_volume 2905.64(7)
_computing_cell_refinement 'HKL Scalepack (Otwinowski & Minor 1997)'
_computing_data_collection 'Collect (Nonius BV, 1997-2000)'
_computing_data_reduction 'HKL Denzo and Scalepack (Otwinowski & Minor 1997)'
_computing_molecular_graphics SHELXTL
_computing_publication_material SHELXTL
_computing_structure_refinement 'SHELXL-97 (Sheldrick, 1997)'
_computing_structure_solution 'SHELXS-97 (Sheldrick, 1990)'
_diffrn_ambient_temperature 100(2)
_diffrn_measured_fraction_theta_full 0.994
_diffrn_measured_fraction_theta_max 0.994
_diffrn_measurement_device_type 'Kappa CCD'
_diffrn_measurement_method CCD
_diffrn_radiation_monochromator graphite
_diffrn_radiation_source 'fine-focus sealed tube'
_diffrn_radiation_type MoK\a
_diffrn_radiation_wavelength 0.71073
_diffrn_reflns_av_R_equivalents 0.0300
_diffrn_reflns_av_sigmaI/netI 0.0411
_diffrn_reflns_limit_h_max 14
_diffrn_reflns_limit_h_min -14
_diffrn_reflns_limit_k_max 29
_diffrn_reflns_limit_k_min -29
_diffrn_reflns_limit_l_max 17
_diffrn_reflns_limit_l_min -17
_diffrn_reflns_number 14102
_diffrn_reflns_theta_full 28.38
_diffrn_reflns_theta_max 28.38
_diffrn_reflns_theta_min 2.28
_exptl_absorpt_coefficient_mu 4.690
_exptl_absorpt_correction_T_max 0.8275
_exptl_absorpt_correction_T_min 0.6612
_exptl_absorpt_correction_type empirical
_exptl_absorpt_process_details 'Scalepack (W. Minor & Z. Otwinowski)'
_exptl_crystal_colour red
_exptl_crystal_density_diffrn 1.529
_exptl_crystal_density_method 'not measured'
_exptl_crystal_description 'coars shape'
_exptl_crystal_F_000 1344
_exptl_crystal_size_max 0.09
_exptl_crystal_size_mid 0.06
_exptl_crystal_size_min 0.04
_refine_diff_density_max 1.411
_refine_diff_density_min -0.980
_refine_diff_density_rms 0.125
_refine_ls_extinction_coef 0.00025(5)
_refine_ls_extinction_expression Fc^*^=kFc[1+0.001xFc^2^\l^3^/sin(2\q)]^-1/4^
_refine_ls_extinction_method SHELXL
_refine_ls_goodness_of_fit_ref 1.039
_refine_ls_hydrogen_treatment constr
_refine_ls_matrix_type full
_refine_ls_number_parameters 317
_refine_ls_number_reflns 7238
_refine_ls_number_restraints 0
_refine_ls_restrained_S_all 1.039
_refine_ls_R_factor_all 0.0397
_refine_ls_R_factor_gt 0.0255
_refine_ls_shift/su_max 0.001
_refine_ls_shift/su_mean 0.000
_refine_ls_structure_factor_coef Fsqd
_refine_ls_weighting_details 'calc w=1/[\s^2^(Fo^2^)+(0.0210P)^2^+1.6278P] where P=(Fo^2^+2Fc^2^)/3'
_refine_ls_weighting_scheme calc
_refine_ls_wR_factor_gt 0.0484
_refine_ls_wR_factor_ref 0.0512
_reflns_number_gt 5917
_reflns_number_total 7238
_reflns_threshold_expression >2sigma(I)
_cod_data_source_file om100969q_si_001.cif
_cod_data_source_block c:\crystal\x-red\rhaug09d
_cod_original_cell_volume 2905.64(6)
_cod_original_sg_symbol_H-M P21/c
_cod_database_code 4063829

loop_
_symmetry_equiv_pos_as_xyz
'x, y, z'
'-x, y+1/2, -z+1/2'
'-x, -y, -z'
'x, -y-1/2, z-1/2'

loop_
_atom_site_label
_atom_site_type_symbol
_atom_site_fract_x
_atom_site_fract_y
_atom_site_fract_z
_atom_site_U_iso_or_equiv
_atom_site_adp_type
_atom_site_occupancy
_atom_site_symmetry_multiplicity
_atom_site_calc_flag
_atom_site_refinement_flags
Ir Ir 0.866948(10) 0.223694(5) 0.736200(9) 0.01024(4) Uani 1 1 d .
N N 0.6902(2) 0.24700(11) 0.7327(2) 0.0144(5) Uani 1 1 d .
S S 0.64528(8) 0.18648(4) 0.91418(6) 0.02137(17) Uani 1 1 d .
O O 0.89288(18) 0.31267(8) 0.76033(15) 0.0117(4) Uani 1 1 d .
C1 C 0.7858(3) 0.34264(12) 0.7623(2) 0.0109(6) Uani 1 1 d .
C2 C 0.7818(3) 0.40555(12) 0.7704(2) 0.0131(6) Uani 1 1 d .
C3 C 0.6606(3) 0.43032(13) 0.7665(2) 0.0129(6) Uani 1 1 d .
H3 H 0.6554 0.4718 0.7719 0.015 Uiso 1 1 calc R
C4 C 0.5458(3) 0.39604(12) 0.7549(2) 0.0120(6) Uani 1 1 d .
C5 C 0.5516(3) 0.33428(12) 0.7450(2) 0.0122(6) Uani 1 1 d .
H5 H 0.4766 0.3107 0.7365 0.015 Uiso 1 1 calc R
C6 C 0.6713(3) 0.30780(12) 0.7480(2) 0.0108(6) Uani 1 1 d .
C7 C 0.9015(3) 0.44425(13) 0.7748(3) 0.0178(6) Uani 1 1 d .
C8 C 0.4158(3) 0.42842(13) 0.7467(2) 0.0145(6) Uani 1 1 d .
C9 C 0.5727(3) 0.20841(12) 0.6972(3) 0.0148(6) Uani 1 1 d .
C10 C 0.4887(3) 0.20238(12) 0.5866(2) 0.0123(6) Uani 1 1 d .
H10 H 0.5078 0.2251 0.5355 0.015 Uiso 1 1 calc R
C11 C 0.3799(3) 0.16481(14) 0.5499(3) 0.0225(7) Uani 1 1 d .
H11 H 0.3264 0.1617 0.4752 0.027 Uiso 1 1 calc R
C12 C 0.3508(3) 0.13142(14) 0.6258(3) 0.0224(7) Uani 1 1 d .
H12 H 0.2771 0.1054 0.6020 0.027 Uiso 1 1 calc R
C13 C 0.4306(3) 0.13631(13) 0.7378(3) 0.0179(6) Uani 1 1 d .
H13 H 0.4101 0.1137 0.7883 0.022 Uiso 1 1 calc R
C14 C 0.5411(3) 0.17519(13) 0.7734(2) 0.0152(6) Uani 1 1 d .
C15 C 0.8762(3) 0.51134(13) 0.7866(3) 0.0294(8) Uani 1 1 d .
H15A H 0.7983 0.5243 0.7241 0.044 Uiso 1 1 calc R
H15B H 0.9541 0.5341 0.7906 0.044 Uiso 1 1 calc R
H15C H 0.8602 0.5176 0.8523 0.044 Uiso 1 1 calc R
C16 C 0.9216(3) 0.43540(14) 0.6662(3) 0.0236(7) Uani 1 1 d .
H16A H 0.8385 0.4446 0.6052 0.035 Uiso 1 1 calc R
H16B H 0.9465 0.3945 0.6608 0.035 Uiso 1 1 calc R
H16C H 0.9921 0.4616 0.6651 0.035 Uiso 1 1 calc R
C17 C 1.0307(3) 0.42663(14) 0.8722(3) 0.0241(7) Uani 1 1 d .
H17A H 1.0158 0.4301 0.9389 0.036 Uiso 1 1 calc R
H17B H 1.1034 0.4528 0.8756 0.036 Uiso 1 1 calc R
H17C H 1.0540 0.3859 0.8634 0.036 Uiso 1 1 calc R
C18 C 0.3025(3) 0.38416(14) 0.7355(3) 0.0188(6) Uani 1 1 d .
H18A H 0.3317 0.3578 0.7980 0.028 Uiso 1 1 calc R
H18B H 0.2811 0.3610 0.6697 0.028 Uiso 1 1 calc R
H18C H 0.2234 0.4058 0.7319 0.028 Uiso 1 1 calc R
C19 C 0.4437(3) 0.46658(14) 0.8505(3) 0.0209(7) Uani 1 1 d .
H19A H 0.3617 0.4864 0.8449 0.031 Uiso 1 1 calc R
H19B H 0.5119 0.4960 0.8572 0.031 Uiso 1 1 calc R
H19C H 0.4749 0.4411 0.9141 0.031 Uiso 1 1 calc R
C20 C 0.3686(3) 0.46896(14) 0.6444(2) 0.0204(7) Uani 1 1 d .
H20A H 0.4343 0.5001 0.6544 0.031 Uiso 1 1 calc R
H20B H 0.2827 0.4866 0.6339 0.031 Uiso 1 1 calc R
H20C H 0.3595 0.4454 0.5811 0.031 Uiso 1 1 calc R
C21 C 0.5690(4) 0.13679(16) 0.9800(3) 0.0308(8) Uani 1 1 d .
H21A H 0.6179 0.1389 1.0582 0.046 Uiso 1 1 calc R
H21B H 0.5720 0.0964 0.9556 0.046 Uiso 1 1 calc R
H21C H 0.4764 0.1484 0.9616 0.046 Uiso 1 1 calc R
C22 C 0.8659(3) 0.14410(13) 0.6439(2) 0.0169(6) Uani 1 1 d .
C23 C 0.9644(3) 0.18633(13) 0.6359(2) 0.0168(6) Uani 1 1 d .
C24 C 1.0648(3) 0.19598(13) 0.7431(3) 0.0176(6) Uani 1 1 d .
C25 C 1.0287(3) 0.16144(13) 0.8184(2) 0.0195(7) Uani 1 1 d .
C26 C 0.9064(3) 0.12940(13) 0.7572(3) 0.0181(7) Uani 1 1 d .
C27 C 0.7483(3) 0.11839(16) 0.5508(3) 0.0339(9) Uani 1 1 d .
H27A H 0.7173 0.1467 0.4914 0.051 Uiso 1 1 calc R
H27B H 0.6762 0.1099 0.5745 0.051 Uiso 1 1 calc R
H27C H 0.7756 0.0820 0.5264 0.051 Uiso 1 1 calc R
C28 C 0.9617(4) 0.21340(16) 0.5322(3) 0.0342(9) Uani 1 1 d .
H28A H 1.0254 0.1929 0.5098 0.051 Uiso 1 1 calc R
H28B H 0.9857 0.2551 0.5441 0.051 Uiso 1 1 calc R
H28C H 0.8722 0.2096 0.4758 0.051 Uiso 1 1 calc R
C29 C 1.1820(4) 0.23876(17) 0.7704(4) 0.0387(10) Uani 1 1 d .
H29A H 1.1496 0.2768 0.7358 0.058 Uiso 1 1 calc R
H29B H 1.2470 0.2227 0.7442 0.058 Uiso 1 1 calc R
H29C H 1.2242 0.2441 0.8485 0.058 Uiso 1 1 calc R
C30 C 1.1091(4) 0.15627(18) 0.9387(3) 0.0418(10) Uani 1 1 d .
H30A H 1.0504 0.1446 0.9746 0.063 Uiso 1 1 calc R
H30B H 1.1501 0.1943 0.9670 0.063 Uiso 1 1 calc R
H30C H 1.1786 0.1265 0.9522 0.063 Uiso 1 1 calc R
C31 C 0.8356(4) 0.08539(15) 0.8030(3) 0.0379(10) Uani 1 1 d .
H31A H 0.7394 0.0878 0.7619 0.057 Uiso 1 1 calc R
H31B H 0.8559 0.0948 0.8786 0.057 Uiso 1 1 calc R
H31C H 0.8664 0.0455 0.7979 0.057 Uiso 1 1 calc R

loop_
_atom_site_aniso_label
_atom_site_aniso_U_11
_atom_site_aniso_U_22
_atom_site_aniso_U_33
_atom_site_aniso_U_23
_atom_site_aniso_U_13
_atom_site_aniso_U_12
Ir 0.01013(6) 0.00775(6) 0.01308(6) -0.00036(5) 0.00482(4) 0.00065(5)
N 0.0126(12) 0.0095(12) 0.0231(14) -0.0008(10) 0.0090(11) -0.0020(10)
S 0.0232(4) 0.0255(4) 0.0146(4) -0.0018(3) 0.0064(3) -0.0042(3)
O 0.0097(9) 0.0114(10) 0.0167(11) -0.0057(8) 0.0081(9) -0.0043(7)
C1 0.0095(13) 0.0131(14) 0.0118(14) 0.0003(11) 0.0059(11) 0.0025(11)
C2 0.0141(14) 0.0099(14) 0.0155(15) -0.0011(11) 0.0063(12) -0.0005(11)
C3 0.0167(14) 0.0080(13) 0.0154(15) 0.0009(11) 0.0080(13) 0.0010(11)
C4 0.0123(13) 0.0121(14) 0.0114(14) -0.0005(11) 0.0045(12) 0.0021(11)
C5 0.0092(13) 0.0103(14) 0.0179(15) -0.0005(12) 0.0060(12) -0.0026(11)
C6 0.0123(13) 0.0085(14) 0.0104(14) 0.0006(11) 0.0033(11) -0.0002(11)
C7 0.0164(14) 0.0092(14) 0.0305(18) -0.0017(13) 0.0122(13) -0.0019(12)
C8 0.0133(13) 0.0141(15) 0.0171(16) 0.0002(12) 0.0069(12) 0.0035(12)
C9 0.0122(14) 0.0116(14) 0.0225(17) 0.0006(12) 0.0089(13) 0.0015(11)
C10 0.0188(15) 0.0093(13) 0.0046(13) 0.0018(11) 0.0000(12) 0.0010(11)
C11 0.0234(16) 0.0267(18) 0.0139(16) -0.0019(14) 0.0034(13) -0.0028(14)
C12 0.0177(15) 0.0202(17) 0.0282(19) -0.0050(14) 0.0078(14) -0.0081(13)
C13 0.0168(15) 0.0151(15) 0.0247(18) 0.0003(13) 0.0112(14) -0.0034(12)
C14 0.0160(14) 0.0131(15) 0.0181(15) -0.0020(12) 0.0086(12) 0.0017(12)
C15 0.0233(17) 0.0141(16) 0.058(2) -0.0052(16) 0.0239(18) -0.0049(13)
C16 0.0218(16) 0.0209(17) 0.036(2) 0.0041(15) 0.0197(16) -0.0024(13)
C17 0.0160(15) 0.0227(17) 0.034(2) -0.0080(15) 0.0101(15) -0.0052(13)
C18 0.0143(14) 0.0202(16) 0.0232(17) -0.0032(13) 0.0085(13) 0.0013(12)
C19 0.0188(15) 0.0209(17) 0.0249(18) -0.0057(14) 0.0106(14) 0.0032(13)
C20 0.0193(15) 0.0190(16) 0.0227(17) 0.0019(13) 0.0079(14) 0.0068(13)
C21 0.038(2) 0.035(2) 0.0195(18) 0.0011(15) 0.0110(16) -0.0019(16)
C22 0.0166(14) 0.0140(15) 0.0198(16) -0.0051(12) 0.0069(13) 0.0020(12)
C23 0.0227(15) 0.0124(15) 0.0199(16) -0.0016(12) 0.0132(13) 0.0042(12)
C24 0.0128(15) 0.0100(14) 0.0325(19) -0.0041(13) 0.0116(14) 0.0031(12)
C25 0.0218(15) 0.0166(16) 0.0160(16) -0.0044(13) 0.0030(13) 0.0107(13)
C26 0.0202(15) 0.0100(15) 0.0299(19) 0.0005(13) 0.0159(14) 0.0040(12)
C27 0.0246(18) 0.034(2) 0.037(2) -0.0170(17) 0.0049(16) 0.0034(16)
C28 0.049(2) 0.031(2) 0.032(2) 0.0064(16) 0.0266(19) 0.0096(17)
C29 0.0206(17) 0.032(2) 0.068(3) -0.0168(19) 0.0218(19) -0.0034(15)
C30 0.049(2) 0.047(2) 0.0201(19) -0.0002(17) 0.0037(17) 0.030(2)
C31 0.054(2) 0.0147(17) 0.065(3) 0.0103(17) 0.045(2) 0.0089(16)

loop_
_atom_type_symbol
_atom_type_description
_atom_type_scat_dispersion_real
_atom_type_scat_dispersion_imag
_atom_type_scat_source
Ir Ir -1.4442 7.9887 'International Tables Vol C Tables 4.2.6.8 and 6.1.1.4'
N N 0.0061 0.0033 'International Tables Vol C Tables 4.2.6.8 and 6.1.1.4'
C C 0.0033 0.0016 'International Tables Vol C Tables 4.2.6.8 and 6.1.1.4'
H H 0.0000 0.0000 'International Tables Vol C Tables 4.2.6.8 and 6.1.1.4'
S S 0.1246 0.1234 'International Tables Vol C Tables 4.2.6.8 and 6.1.1.4'
O O 0.0106 0.0060 'International Tables Vol C Tables 4.2.6.8 and 6.1.1.4'

loop_
_geom_angle_atom_site_label_1
_geom_angle_atom_site_label_2
_geom_angle_atom_site_label_3
_geom_angle
N Ir O 79.24(8)
N Ir C26 113.94(10)
O Ir C26 160.04(10)
N Ir C22 114.70(10)
O Ir C22 150.81(9)
C26 Ir C22 38.83(11)
N Ir C23 142.29(11)
O Ir C23 114.16(9)
C26 Ir C23 65.25(11)
C22 Ir C23 39.34(11)
N Ir C25 140.07(11)
O Ir C25 121.43(10)
C26 Ir C25 38.98(11)
C22 Ir C25 65.16(11)
C23 Ir C25 64.75(11)
N Ir C24 178.58(11)
O Ir C24 101.63(9)
C26 Ir C24 64.92(11)
C22 Ir C24 65.04(11)
C23 Ir C24 38.35(11)
C25 Ir C24 38.51(11)
C6 N C9 117.9(2)
C6 N Ir 116.74(17)
C9 N Ir 124.43(18)
C14 S C21 101.76(15)
C1 O Ir 115.44(15)
O C1 C6 115.7(2)
O C1 C2 123.4(2)
C6 C1 C2 120.8(2)
C3 C2 C1 116.5(2)
C3 C2 C7 122.3(2)
C1 C2 C7 121.0(2)
C2 C3 C4 123.5(3)
C2 C3 H3 118.2
C4 C3 H3 118.2
C5 C4 C3 118.7(2)
C5 C4 C8 122.2(2)
C3 C4 C8 118.9(2)
C4 C5 C6 119.4(2)
C4 C5 H5 120.3
C6 C5 H5 120.3
N C6 C5 126.1(2)
N C6 C1 112.9(2)
C5 C6 C1 121.0(2)
C17 C7 C2 110.9(2)
C17 C7 C15 107.6(3)
C2 C7 C15 111.9(2)
C17 C7 C16 110.0(2)
C2 C7 C16 108.3(2)
C15 C7 C16 108.2(3)
C18 C8 C4 111.6(2)
C18 C8 C20 108.7(2)
C4 C8 C20 108.3(2)
C18 C8 C19 108.1(2)
C4 C8 C19 110.1(2)
C20 C8 C19 110.0(2)
C10 C9 C14 117.9(3)
C10 C9 N 121.5(2)
C14 C9 N 120.6(3)
C11 C10 C9 123.1(3)
C11 C10 H10 118.5
C9 C10 H10 118.5
C10 C11 C12 118.5(3)
C10 C11 H11 120.7
C12 C11 H11 120.7
C11 C12 C13 120.8(3)
C11 C12 H12 119.6
C13 C12 H12 119.6
C14 C13 C12 119.6(3)
C14 C13 H13 120.2
C12 C13 H13 120.2
C13 C14 C9 120.0(3)
C13 C14 S 123.1(2)
C9 C14 S 116.9(2)
C7 C15 H15A 109.5
C7 C15 H15B 109.5
H15A C15 H15B 109.5
C7 C15 H15C 109.5
H15A C15 H15C 109.5
H15B C15 H15C 109.5
C7 C16 H16A 109.5
C7 C16 H16B 109.5
H16A C16 H16B 109.5
C7 C16 H16C 109.5
H16A C16 H16C 109.5
H16B C16 H16C 109.5
C7 C17 H17A 109.5
C7 C17 H17B 109.5
H17A C17 H17B 109.5
C7 C17 H17C 109.5
H17A C17 H17C 109.5
H17B C17 H17C 109.5
C8 C18 H18A 109.5
C8 C18 H18B 109.5
H18A C18 H18B 109.5
C8 C18 H18C 109.5
H18A C18 H18C 109.5
H18B C18 H18C 109.5
C8 C19 H19A 109.5
C8 C19 H19B 109.5
H19A C19 H19B 109.5
C8 C19 H19C 109.5
H19A C19 H19C 109.5
H19B C19 H19C 109.5
C8 C20 H20A 109.5
C8 C20 H20B 109.5
H20A C20 H20B 109.5
C8 C20 H20C 109.5
H20A C20 H20C 109.5
H20B C20 H20C 109.5
S C21 H21A 109.5
S C21 H21B 109.5
H21A C21 H21B 109.5
S C21 H21C 109.5
H21A C21 H21C 109.5
H21B C21 H21C 109.5
C26 C22 C23 107.2(3)
C26 C22 C27 126.3(3)
C23 C22 C27 126.4(3)
C26 C22 Ir 70.15(16)
C23 C22 Ir 70.37(15)
C27 C22 Ir 127.0(2)
C24 C23 C22 108.3(3)
C24 C23 C28 126.3(3)
C22 C23 C28 125.4(3)
C24 C23 Ir 71.69(15)
C22 C23 Ir 70.30(15)
C28 C23 Ir 125.0(2)
C23 C24 C25 108.0(3)
C23 C24 C29 124.7(3)
C25 C24 C29 127.2(3)
C23 C24 Ir 69.96(15)
C25 C24 Ir 69.90(15)
C29 C24 Ir 122.6(2)
C24 C25 C26 108.2(3)
C24 C25 C30 126.0(3)
C26 C25 C30 125.7(3)
C24 C25 Ir 71.59(17)
C26 C25 Ir 70.02(16)
C30 C25 Ir 127.2(2)
C22 C26 C25 108.3(3)
C22 C26 C31 125.4(3)
C25 C26 C31 126.2(3)
C22 C26 Ir 71.02(16)
C25 C26 Ir 71.00(16)
C31 C26 Ir 125.9(2)
C22 C27 H27A 109.5
C22 C27 H27B 109.5
H27A C27 H27B 109.5
C22 C27 H27C 109.5
H27A C27 H27C 109.5
H27B C27 H27C 109.5
C23 C28 H28A 109.5
C23 C28 H28B 109.5
H28A C28 H28B 109.5
C23 C28 H28C 109.5
H28A C28 H28C 109.5
H28B C28 H28C 109.5
C24 C29 H29A 109.5
C24 C29 H29B 109.5
H29A C29 H29B 109.5
C24 C29 H29C 109.5
H29A C29 H29C 109.5
H29B C29 H29C 109.5
C25 C30 H30A 109.5
C25 C30 H30B 109.5
H30A C30 H30B 109.5
C25 C30 H30C 109.5
H30A C30 H30C 109.5
H30B C30 H30C 109.5
C26 C31 H31A 109.5
C26 C31 H31B 109.5
H31A C31 H31B 109.5
C26 C31 H31C 109.5
H31A C31 H31C 109.5
H31B C31 H31C 109.5

loop_
_geom_bond_atom_site_label_1
_geom_bond_atom_site_label_2
_geom_bond_distance
Ir N 1.947(2)
Ir O 2.0097(19)
Ir C26 2.139(3)
Ir C22 2.151(3)
Ir C23 2.152(3)
Ir C25 2.152(3)
Ir C24 2.174(3)
N C6 1.396(4)
N C9 1.442(4)
S C14 1.775(3)
S C21 1.792(3)
O C1 1.337(3)
C1 C6 1.399(4)
C1 C2 1.407(4)
C2 C3 1.394(4)
C2 C7 1.527(4)
C3 C4 1.403(4)
C3 H3 0.9300
C4 C5 1.386(4)
C4 C8 1.534(4)
C5 C6 1.398(4)
C5 H5 0.9300
C7 C17 1.527(4)
C7 C15 1.538(4)
C7 C16 1.547(4)
C8 C18 1.525(4)
C8 C20 1.539(4)
C8 C19 1.542(4)
C9 C10 1.391(4)
C9 C14 1.396(4)
C10 C11 1.360(4)
C10 H10 0.9300
C11 C12 1.381(4)
C11 H11 0.9300
C12 C13 1.394(4)
C12 H12 0.9300
C13 C14 1.391(4)
C13 H13 0.9300
C15 H15A 0.9600
C15 H15B 0.9600
C15 H15C 0.9600
C16 H16A 0.9600
C16 H16B 0.9600
C16 H16C 0.9600
C17 H17A 0.9600
C17 H17B 0.9600
C17 H17C 0.9600
C18 H18A 0.9600
C18 H18B 0.9600
C18 H18C 0.9600
C19 H19A 0.9600
C19 H19B 0.9600
C19 H19C 0.9600
C20 H20A 0.9600
C20 H20B 0.9600
C20 H20C 0.9600
C21 H21A 0.9600
C21 H21B 0.9600
C21 H21C 0.9600
C22 C26 1.426(4)
C22 C23 1.448(4)
C22 C27 1.488(4)
C23 C24 1.421(4)
C23 C28 1.490(4)
C24 C25 1.427(4)
C24 C29 1.503(5)
C25 C26 1.432(4)
C25 C30 1.488(4)
C26 C31 1.505(4)
C27 H27A 0.9600
C27 H27B 0.9600
C27 H27C 0.9600
C28 H28A 0.9600
C28 H28B 0.9600
C28 H28C 0.9600
C29 H29A 0.9600
C29 H29B 0.9600
C29 H29C 0.9600
C30 H30A 0.9600
C30 H30B 0.9600
C30 H30C 0.9600
C31 H31A 0.9600
C31 H31B 0.9600
C31 H31C 0.9600
